data_2235674
loop_
_publ_author_name
'W\"ohlert, Susanne'
'Wriedt, Mario'
'Jess, Inke'
'N\"ather, Christian'

_publ_section_title
;
 Tetrakis(pyridazine-\k<i>N</i>)bis(selenocyanato-\k<i>N</i>)cobalt(II)
 pyridazine disolvate
;
_journal_coeditor_code WM2650
_journal_issue 7
_journal_name_full 'Acta Crystallographica Section E'
_journal_page_first m965
_journal_paper_doi 10.1107/S1600536812027742
_journal_volume 68
_journal_year 2012
_chemical_formula_iupac '[Co (Se C N)2 (C4 H4 N2)4], 2C4 H4 N2'
_chemical_formula_moiety 'C18 H16 Co N10 Se2, 2(C4 H4 N2)'
_chemical_formula_sum 'C26 H24 Co N14 Se2'
_chemical_formula_weight 749.44
_chemical_name_systematic
;
Tetrakis(pyridazine-\k<i>N</i>)bis(selenocyanato-\k<i>N</i>)cobalt(II)
pyridazine disolvate
;
_space_group_IT_number 2
_symmetry_cell_setting triclinic
_symmetry_space_group_name_Hall '-P 1'
_symmetry_space_group_name_H-M 'P -1'
_atom_sites_solution_hydrogens geom
_atom_sites_solution_primary direct
_atom_sites_solution_secondary difmap
_audit_creation_method SHELXL-97
_cell_angle_alpha 62.206(9)
_cell_angle_beta 88.827(10)
_cell_angle_gamma 88.682(10)
_cell_formula_units_Z 2
_cell_length_a 11.2138(9)
_cell_length_b 12.0996(11)
_cell_length_c 12.7033(11)
_cell_measurement_reflns_used 16685
_cell_measurement_temperature 170(2)
_cell_measurement_theta_max 27.96
_cell_measurement_theta_min 2.55
_cell_volume 1524.3(3)
_computing_cell_refinement 'X-AREA (Stoe & Cie, 2008)'
_computing_data_collection 'X-AREA (Stoe & Cie, 2008)'
_computing_data_reduction 'X-AREA (Stoe & Cie, 2008)'
_computing_molecular_graphics
;
XP in SHELXTL (Sheldrick, 2008) and DIAMOND (Brandenburg, 2011)
;
_computing_publication_material 'XCIF in SHELXTL (Sheldrick, 2008)'
_computing_structure_refinement 'SHELXL97 (Sheldrick, 2008)'
_computing_structure_solution 'SHELXS97 (Sheldrick, 2008)'
_diffrn_ambient_temperature 170(2)
_diffrn_measured_fraction_theta_full 0.979
_diffrn_measured_fraction_theta_max 0.979
_diffrn_measurement_device_type 'STOE IPDS-1'
_diffrn_measurement_method 'phi scan'
_diffrn_radiation_monochromator graphite
_diffrn_radiation_source 'fine-focus sealed tube'
_diffrn_radiation_type MoK\a
_diffrn_radiation_wavelength 0.71073
_diffrn_reflns_av_R_equivalents 0.0465
_diffrn_reflns_av_sigmaI/netI 0.0512
_diffrn_reflns_limit_h_max 14
_diffrn_reflns_limit_h_min -14
_diffrn_reflns_limit_k_max 15
_diffrn_reflns_limit_k_min -15
_diffrn_reflns_limit_l_max 16
_diffrn_reflns_limit_l_min -16
_diffrn_reflns_number 16685
_diffrn_reflns_theta_full 27.96
_diffrn_reflns_theta_max 27.96
_diffrn_reflns_theta_min 2.55
_diffrn_standards_decay_% 0
_diffrn_standards_interval_time 0
_diffrn_standards_number 0
_exptl_absorpt_coefficient_mu 2.994
_exptl_absorpt_correction_T_max 0.6973
_exptl_absorpt_correction_T_min 0.5791
_exptl_absorpt_correction_type numerical
_exptl_absorpt_process_details '(X-SHAPE and X-RED32; Stoe & Cie, 2008)'
_exptl_crystal_colour orange
_exptl_crystal_density_diffrn 1.633
_exptl_crystal_density_method 'not measured'
_exptl_crystal_description block
_exptl_crystal_F_000 746
_exptl_crystal_size_max 0.1513
_exptl_crystal_size_mid 0.1138
_exptl_crystal_size_min 0.0844
_refine_diff_density_max 0.418
_refine_diff_density_min -0.740
_refine_ls_extinction_method none
_refine_ls_goodness_of_fit_ref 0.951
_refine_ls_hydrogen_treatment constr
_refine_ls_matrix_type full
_refine_ls_number_parameters 388
_refine_ls_number_reflns 7160
_refine_ls_number_restraints 0
_refine_ls_restrained_S_all 0.951
_refine_ls_R_factor_all 0.0688
_refine_ls_R_factor_gt 0.0382
_refine_ls_shift/su_max 0.001
_refine_ls_shift/su_mean 0.000
_refine_ls_structure_factor_coef Fsqd
_refine_ls_weighting_details 'calc w=1/[\s^2^(Fo^2^)+(0.0561P)^2^+0.0000P] where P=(Fo^2^+2Fc^2^)/3'
_refine_ls_weighting_scheme calc
_refine_ls_wR_factor_gt 0.0885
_refine_ls_wR_factor_ref 0.1003
_reflns_number_gt 4872
_reflns_number_total 7160
_reflns_threshold_expression I>2sigma(I)
_cod_data_source_file wm2650.cif
_cod_data_source_block I
_cod_original_cell_volume 1524.3(2)
_cod_database_code 2235674
_cod_database_fobs_code 2235674

loop_
_symmetry_equiv_pos_as_xyz
'x, y, z'
'-x, -y, -z'

loop_
_atom_site_type_symbol
_atom_site_label
_atom_site_fract_x
_atom_site_fract_y
_atom_site_fract_z
_atom_site_U_iso_or_equiv
_atom_site_adp_type
_atom_site_calc_flag
_atom_site_refinement_flags
_atom_site_occupancy
_atom_site_symmetry_multiplicity
Co Co1 0.74918(3) 0.74770(4) 0.50943(3) 0.01251(9) Uani d . 1 1
N N1 0.8568(2) 0.6511(2) 0.6576(2) 0.0193(5) Uani d . 1 1
C C1 0.9395(3) 0.6035(3) 0.7155(3) 0.0170(6) Uani d . 1 1
Se Se1 1.06840(3) 0.53113(3) 0.80450(3) 0.02804(10) Uani d . 1 1
N N2 0.6414(2) 0.8434(2) 0.3603(2) 0.0194(5) Uani d . 1 1
C C2 0.5651(3) 0.8969(3) 0.2944(3) 0.0166(6) Uani d . 1 1
Se Se2 0.44604(3) 0.97836(3) 0.19407(3) 0.02555(10) Uani d . 1 1
N N10 0.8043(2) 0.9230(2) 0.5048(2) 0.0166(5) Uani d . 1 1
N N11 0.8491(2) 1.0109(2) 0.4008(2) 0.0224(5) Uani d . 1 1
C C11 0.8829(3) 1.1191(3) 0.3937(3) 0.0253(7) Uani d . 1 1
H H11 0.9165 1.1796 0.3208 0.030 Uiso calc R 1 1
C C12 0.8715(3) 1.1488(3) 0.4871(3) 0.0282(7) Uani d . 1 1
H H12 0.8946 1.2277 0.4782 0.034 Uiso calc R 1 1
C C13 0.8255(3) 1.0588(3) 0.5925(3) 0.0307(8) Uani d . 1 1
H H13 0.8157 1.0728 0.6598 0.037 Uiso calc R 1 1
C C14 0.7938(3) 0.9459(3) 0.5969(3) 0.0236(7) Uani d . 1 1
H H14 0.7630 0.8821 0.6697 0.028 Uiso calc R 1 1
N N20 0.8926(2) 0.7545(2) 0.3889(2) 0.0140(5) Uani d . 1 1
N N21 0.9612(2) 0.6494(2) 0.4300(2) 0.0169(5) Uani d . 1 1
C C21 1.0463(3) 0.6422(3) 0.3595(3) 0.0219(6) Uani d . 1 1
H H21 1.0933 0.5677 0.3882 0.026 Uiso calc R 1 1
C C22 1.0709(3) 0.7375(3) 0.2457(3) 0.0273(7) Uani d . 1 1
H H22 1.1337 0.7294 0.1983 0.033 Uiso calc R 1 1
C C23 1.0007(3) 0.8436(3) 0.2047(3) 0.0223(6) Uani d . 1 1
H H23 1.0133 0.9119 0.1279 0.027 Uiso calc R 1 1
C C24 0.9105(3) 0.8474(3) 0.2800(3) 0.0189(6) Uani d . 1 1
H H24 0.8597 0.9192 0.2525 0.023 Uiso calc R 1 1
N N30 0.6947(2) 0.5719(2) 0.5135(2) 0.0170(5) Uani d . 1 1
N N31 0.6603(2) 0.4772(2) 0.6183(2) 0.0223(5) Uani d . 1 1
C C31 0.6270(3) 0.3707(3) 0.6204(3) 0.0290(7) Uani d . 1 1
H H31 0.6007 0.3049 0.6941 0.035 Uiso calc R 1 1
C C32 0.6284(3) 0.3506(3) 0.5212(3) 0.0321(8) Uani d . 1 1
H H32 0.6048 0.2732 0.5266 0.038 Uiso calc R 1 1
C C33 0.6653(3) 0.4469(4) 0.4155(3) 0.0325(8) Uani d . 1 1
H H33 0.6692 0.4388 0.3446 0.039 Uiso calc R 1 1
C C34 0.6971(3) 0.5576(3) 0.4160(3) 0.0240(7) Uani d . 1 1
H H34 0.7216 0.6260 0.3432 0.029 Uiso calc R 1 1
N N40 0.6010(2) 0.7439(2) 0.6242(2) 0.0151(5) Uani d . 1 1
N N41 0.5359(2) 0.8514(2) 0.5780(2) 0.0180(5) Uani d . 1 1
C C41 0.4414(3) 0.8588(3) 0.6389(3) 0.0220(6) Uani d . 1 1
H H41 0.3961 0.9345 0.6065 0.026 Uiso calc R 1 1
C C42 0.4049(3) 0.7623(3) 0.7473(3) 0.0249(7) Uani d . 1 1
H H42 0.3354 0.7707 0.7872 0.030 Uiso calc R 1 1
C C43 0.4725(3) 0.6542(3) 0.7949(3) 0.0228(7) Uani d . 1 1
H H43 0.4525 0.5856 0.8694 0.027 Uiso calc R 1 1
C C44 0.5718(3) 0.6497(3) 0.7289(3) 0.0199(6) Uani d . 1 1
H H44 0.6205 0.5763 0.7602 0.024 Uiso calc R 1 1
N N50 0.6844(3) 0.6254(3) 1.0041(3) 0.0348(7) Uani d . 1 1
N N51 0.6207(3) 0.6544(3) 1.0784(3) 0.0413(8) Uani d . 1 1
C C51 0.6508(4) 0.7539(4) 1.0884(4) 0.0467(11) Uani d . 1 1
H H51 0.6039 0.7751 1.1396 0.056 Uiso calc R 1 1
C C52 0.7464(4) 0.8295(4) 1.0291(4) 0.0470(12) Uani d . 1 1
H H52 0.7661 0.8992 1.0404 0.056 Uiso calc R 1 1
C C53 0.8102(3) 0.7995(4) 0.9544(4) 0.0456(11) Uani d . 1 1
H H53 0.8763 0.8477 0.9100 0.055 Uiso calc R 1 1
C C54 0.7752(3) 0.6955(4) 0.9454(4) 0.0373(9) Uani d . 1 1
H H54 0.8195 0.6732 0.8935 0.045 Uiso calc R 1 1
N N60 0.2024(3) 0.8989(3) 0.9578(3) 0.0301(6) Uani d . 1 1
N N61 0.1110(3) 0.8398(3) 0.9384(3) 0.0300(6) Uani d . 1 1
C C61 0.1245(3) 0.7193(3) 0.9688(3) 0.0320(8) Uani d . 1 1
H H61 0.0601 0.6787 0.9546 0.038 Uiso calc R 1 1
C C62 0.2272(3) 0.6484(3) 1.0205(3) 0.0325(8) Uani d . 1 1
H H62 0.2328 0.5622 1.0412 0.039 Uiso calc R 1 1
C C63 0.3189(3) 0.7088(3) 1.0397(3) 0.0308(8) Uani d . 1 1
H H63 0.3913 0.6663 1.0745 0.037 Uiso calc R 1 1
C C64 0.3023(3) 0.8353(3) 1.0065(3) 0.0281(7) Uani d . 1 1
H H64 0.3656 0.8784 1.0191 0.034 Uiso calc R 1 1

loop_
_atom_site_aniso_label
_atom_site_aniso_U_11
_atom_site_aniso_U_22
_atom_site_aniso_U_33
_atom_site_aniso_U_12
_atom_site_aniso_U_13
_atom_site_aniso_U_23
Co1 0.01260(17) 0.00907(17) 0.01339(18) 0.00259(13) -0.00004(13) -0.00327(14)
N1 0.0210(12) 0.0180(13) 0.0168(12) 0.0044(10) -0.0027(10) -0.0064(11)
C1 0.0224(14) 0.0111(14) 0.0165(14) -0.0024(12) 0.0025(11) -0.0056(11)
Se1 0.02541(17) 0.02162(19) 0.02991(18) 0.00417(14) -0.01359(14) -0.00566(15)
N2 0.0195(12) 0.0165(13) 0.0185(12) 0.0046(10) -0.0032(10) -0.0051(11)
C2 0.0190(14) 0.0130(14) 0.0174(14) -0.0002(11) 0.0033(11) -0.0069(12)
Se2 0.02245(16) 0.02343(19) 0.02468(17) 0.00506(13) -0.01067(13) -0.00593(14)
N10 0.0152(11) 0.0115(12) 0.0198(12) -0.0001(9) -0.0010(9) -0.0046(10)
N11 0.0274(13) 0.0140(13) 0.0243(13) -0.0024(11) 0.0058(11) -0.0078(11)
C11 0.0258(15) 0.0143(15) 0.0315(17) -0.0040(13) 0.0030(13) -0.0071(14)
C12 0.0231(15) 0.0214(17) 0.045(2) -0.0046(13) -0.0019(14) -0.0196(16)
C13 0.0326(18) 0.037(2) 0.0356(19) -0.0078(16) 0.0009(15) -0.0273(18)
C14 0.0239(15) 0.0245(17) 0.0237(16) -0.0069(13) 0.0017(12) -0.0121(14)
N20 0.0146(11) 0.0123(12) 0.0145(11) 0.0027(9) 0.0014(9) -0.0060(10)
N21 0.0187(11) 0.0129(12) 0.0168(12) 0.0063(10) -0.0003(9) -0.0052(10)
C21 0.0210(14) 0.0201(16) 0.0254(16) 0.0068(13) 0.0021(12) -0.0117(14)
C22 0.0249(16) 0.033(2) 0.0251(16) 0.0050(14) 0.0051(13) -0.0145(15)
C23 0.0274(16) 0.0206(16) 0.0140(14) -0.0009(13) 0.0042(12) -0.0041(12)
C24 0.0234(14) 0.0144(15) 0.0166(14) 0.0031(12) 0.0011(11) -0.0054(12)
N30 0.0156(11) 0.0142(12) 0.0210(12) 0.0002(10) -0.0011(9) -0.0081(10)
N31 0.0235(13) 0.0161(13) 0.0256(13) -0.0021(11) 0.0038(11) -0.0083(11)
C31 0.0313(17) 0.0179(16) 0.0352(18) -0.0046(14) 0.0055(14) -0.0102(15)
C32 0.0259(17) 0.0266(19) 0.050(2) -0.0100(15) 0.0035(16) -0.0226(18)
C33 0.0369(19) 0.037(2) 0.0339(19) -0.0111(17) -0.0009(15) -0.0251(18)
C34 0.0244(15) 0.0237(17) 0.0238(16) -0.0037(13) -0.0027(13) -0.0108(14)
N40 0.0142(11) 0.0125(12) 0.0165(11) 0.0028(9) -0.0004(9) -0.0051(10)
N41 0.0169(11) 0.0154(13) 0.0183(12) 0.0049(10) 0.0013(9) -0.0053(10)
C41 0.0198(14) 0.0210(16) 0.0257(16) 0.0067(12) 0.0006(12) -0.0117(14)
C42 0.0226(15) 0.0308(18) 0.0232(16) -0.0004(13) 0.0091(12) -0.0145(14)
C43 0.0274(16) 0.0217(17) 0.0166(14) -0.0065(13) 0.0079(12) -0.0066(13)
C44 0.0254(15) 0.0126(14) 0.0183(14) 0.0031(12) -0.0018(12) -0.0042(12)
N50 0.0330(16) 0.0267(16) 0.0481(19) 0.0020(13) -0.0082(14) -0.0201(15)
N51 0.0368(17) 0.0308(18) 0.049(2) 0.0033(14) 0.0010(15) -0.0126(16)
C51 0.063(3) 0.042(2) 0.038(2) 0.026(2) -0.013(2) -0.022(2)
C52 0.059(3) 0.0233(19) 0.068(3) 0.0145(19) -0.045(2) -0.028(2)
C53 0.0251(18) 0.026(2) 0.064(3) -0.0011(16) -0.0099(18) -0.003(2)
C54 0.039(2) 0.033(2) 0.037(2) 0.0072(17) -0.0001(16) -0.0142(18)
N60 0.0389(16) 0.0172(14) 0.0306(15) -0.0035(12) -0.0028(13) -0.0078(12)
N61 0.0323(15) 0.0254(16) 0.0284(15) -0.0049(13) -0.0009(12) -0.0090(13)
C61 0.0370(19) 0.0288(19) 0.0330(19) -0.0126(16) 0.0046(15) -0.0164(16)
C62 0.044(2) 0.0183(17) 0.0356(19) -0.0008(15) 0.0095(16) -0.0133(15)
C63 0.0279(17) 0.033(2) 0.0293(18) 0.0060(15) 0.0038(14) -0.0127(16)
C64 0.0307(17) 0.0275(18) 0.0270(17) -0.0102(14) 0.0052(13) -0.0132(15)

loop_
_atom_type_symbol
_atom_type_description
_atom_type_scat_dispersion_real
_atom_type_scat_dispersion_imag
_atom_type_scat_source
C C 0.0033 0.0016 'International Tables Vol C Tables 4.2.6.8 and 6.1.1.4'
H H 0.0000 0.0000 'International Tables Vol C Tables 4.2.6.8 and 6.1.1.4'
Co Co 0.3494 0.9721 'International Tables Vol C Tables 4.2.6.8 and 6.1.1.4'
N N 0.0061 0.0033 'International Tables Vol C Tables 4.2.6.8 and 6.1.1.4'
Se Se -0.0929 2.2259 'International Tables Vol C Tables 4.2.6.8 and 6.1.1.4'

loop_
_geom_angle_atom_site_label_1
_geom_angle_atom_site_label_2
_geom_angle_atom_site_label_3
_geom_angle
N1 Co1 N2 179.50(11)
N1 Co1 N20 91.87(9)
N2 Co1 N20 87.88(9)
N1 Co1 N40 90.35(10)
N2 Co1 N40 89.90(9)
N20 Co1 N40 177.76(8)
N1 Co1 N10 88.58(9)
N2 Co1 N10 91.87(9)
N20 Co1 N10 92.39(9)
N40 Co1 N10 87.93(9)
N1 Co1 N30 91.41(9)
N2 Co1 N30 88.14(9)
N20 Co1 N30 87.31(9)
N40 Co1 N30 92.36(9)
N10 Co1 N30 179.70(10)
C1 N1 Co1 161.1(2)
N1 C1 Se1 179.5(3)
C2 N2 Co1 166.1(3)
N2 C2 Se2 179.3(3)
C14 N10 N11 119.7(3)
C14 N10 Co1 123.5(2)
N11 N10 Co1 116.70(18)
C11 N11 N10 118.7(3)
N11 C11 C12 123.8(3)
N11 C11 H11 118.1
C12 C11 H11 118.1
C13 C12 C11 117.0(3)
C13 C12 H12 121.5
C11 C12 H12 121.5
C12 C13 C14 117.4(3)
C12 C13 H13 121.3
C14 C13 H13 121.3
N10 C14 C13 123.3(3)
N10 C14 H14 118.3
C13 C14 H14 118.3
C24 N20 N21 120.4(2)
C24 N20 Co1 125.23(19)
N21 N20 Co1 114.20(17)
C21 N21 N20 118.4(2)
N21 C21 C22 123.8(3)
N21 C21 H21 118.1
C22 C21 H21 118.1
C23 C22 C21 117.3(3)
C23 C22 H22 121.3
C21 C22 H22 121.3
C22 C23 C24 117.5(3)
C22 C23 H23 121.2
C24 C23 H23 121.2
N20 C24 C23 122.5(3)
N20 C24 H24 118.7
C23 C24 H24 118.7
C34 N30 N31 120.1(3)
C34 N30 Co1 121.5(2)
N31 N30 Co1 118.45(19)
C31 N31 N30 118.3(3)
N31 C31 C32 124.0(3)
N31 C31 H31 118.0
C32 C31 H31 118.0
C33 C32 C31 117.2(3)
C33 C32 H32 121.4
C31 C32 H32 121.4
C32 C33 C34 117.3(3)
C32 C33 H33 121.4
C34 C33 H33 121.4
N30 C34 C33 123.1(3)
N30 C34 H34 118.4
C33 C34 H34 118.4
C44 N40 N41 120.5(2)
C44 N40 Co1 126.6(2)
N41 N40 Co1 112.88(17)
C41 N41 N40 118.2(3)
N41 C41 C42 123.8(3)
N41 C41 H41 118.1
C42 C41 H41 118.1
C43 C42 C41 117.8(3)
C43 C42 H42 121.1
C41 C42 H42 121.1
C42 C43 C44 117.0(3)
C42 C43 H43 121.5
C44 C43 H43 121.5
N40 C44 C43 122.6(3)
N40 C44 H44 118.7
C43 C44 H44 118.7
C54 N50 N51 119.1(3)
C51 N51 N50 118.3(4)
N51 C51 C52 124.4(4)
N51 C51 H51 117.8
C52 C51 H51 117.8
C53 C52 C51 116.8(3)
C53 C52 H52 121.6
C51 C52 H52 121.6
C52 C53 C54 117.0(4)
C52 C53 H53 121.5
C54 C53 H53 121.5
N50 C54 C53 124.3(4)
N50 C54 H54 117.8
C53 C54 H54 117.8
C64 N60 N61 119.5(3)
C61 N61 N60 118.4(3)
N61 C61 C62 124.4(3)
N61 C61 H61 117.8
C62 C61 H61 117.8
C63 C62 C61 116.8(3)
C63 C62 H62 121.6
C61 C62 H62 121.6
C62 C63 C64 117.5(3)
C62 C63 H63 121.3
C64 C63 H63 121.3
N60 C64 C63 123.5(3)
N60 C64 H64 118.3
C63 C64 H64 118.3

loop_
_geom_bond_atom_site_label_1
_geom_bond_atom_site_label_2
_geom_bond_distance
_geom_bond_publ_flag
Co1 N1 2.084(2) y
Co1 N2 2.091(2) y
Co1 N20 2.174(2) y
Co1 N40 2.175(2) y
Co1 N10 2.197(2) y
Co1 N30 2.204(2) y
N1 C1 1.157(4) ?
C1 Se1 1.795(3) ?
N2 C2 1.163(4) ?
C2 Se2 1.793(3) ?
N10 C14 1.325(4) ?
N10 N11 1.348(4) ?
N11 C11 1.334(4) ?
C11 C12 1.393(5) ?
C11 H11 0.9500 ?
C12 C13 1.372(5) ?
C12 H12 0.9500 ?
C13 C14 1.395(5) ?
C13 H13 0.9500 ?
C14 H14 0.9500 ?
N20 C24 1.329(4) ?
N20 N21 1.354(3) ?
N21 C21 1.325(4) ?
C21 C22 1.392(5) ?
C21 H21 0.9500 ?
C22 C23 1.373(5) ?
C22 H22 0.9500 ?
C23 C24 1.393(4) ?
C23 H23 0.9500 ?
C24 H24 0.9500 ?
N30 C34 1.327(4) ?
N30 N31 1.345(4) ?
N31 C31 1.337(4) ?
C31 C32 1.390(5) ?
C31 H31 0.9500 ?
C32 C33 1.369(5) ?
C32 H32 0.9500 ?
C33 C34 1.398(5) ?
C33 H33 0.9500 ?
C34 H34 0.9500 ?
N40 C44 1.327(4) ?
N40 N41 1.353(3) ?
N41 C41 1.325(4) ?
C41 C42 1.388(5) ?
C41 H41 0.9500 ?
C42 C43 1.373(5) ?
C42 H42 0.9500 ?
C43 C44 1.395(4) ?
C43 H43 0.9500 ?
C44 H44 0.9500 ?
N50 C54 1.316(5) ?
N50 N51 1.340(5) ?
N51 C51 1.320(5) ?
C51 C52 1.387(7) ?
C51 H51 0.9500 ?
C52 C53 1.352(7) ?
C52 H52 0.9500 ?
C53 C54 1.381(6) ?
C53 H53 0.9500 ?
C54 H54 0.9500 ?
N60 C64 1.332(4) ?
N60 N61 1.353(4) ?
N61 C61 1.328(5) ?
C61 C62 1.397(5) ?
C61 H61 0.9500 ?
C62 C63 1.365(5) ?
C62 H62 0.9500 ?
C63 C64 1.393(5) ?
C63 H63 0.9500 ?
C64 H64 0.9500 ?
